data_7127503
loop_
_publ_author_name
'Jin, Shaojing'
'Wang, Lele'
'Han, Huabin'
'Liu, Xiongli'
'Bu, Zhanwei'
'Wang, Qilin'

_publ_section_title
;
 Assembly of functionalized \p-extended indolizine polycycles through
 dearomative [3+2] cycloaddition/oxidative decarbonylation.
;
_journal_issue 3
_journal_name_full 'Chemical communications (Cambridge, England)'
_journal_page_first 359
_journal_page_last 362
_journal_paper_doi 10.1039/d0cc07116a
_journal_volume 57
_journal_year 2021
_chemical_formula_moiety 'C34 H32 N2 O5'
_chemical_formula_sum 'C34 H32 N2 O5'
_chemical_formula_weight 548.61
_space_group_crystal_system monoclinic
_space_group_IT_number 14
_space_group_name_Hall '-P 2yn'
_space_group_name_H-M_alt 'P 1 21/n 1'
_atom_sites_solution_hydrogens mixed
_atom_sites_solution_primary direct
_audit_creation_date 2019-05-14
_audit_creation_method
;
Olex2 1.2
(compiled 2018.05.29 svn.r3508 for OlexSys, GUI svn.r5506)
;
_audit_update_record
;
2020-04-05 deposited with the CCDC.	2020-12-07 downloaded from the CCDC.
;
_cell_angle_alpha 90
_cell_angle_beta 105.527(2)
_cell_angle_gamma 90
_cell_formula_units_Z 4
_cell_length_a 13.7190(4)
_cell_length_b 13.4877(3)
_cell_length_c 16.7867(4)
_cell_measurement_reflns_used 4034
_cell_measurement_temperature 293(2)
_cell_measurement_theta_max 70.8120
_cell_measurement_theta_min 4.6720
_cell_volume 2992.81(13)
_computing_cell_refinement
;
CrysAlisPro, Agilent Technologies,
Version 1.171.37.35 (release 13-08-2014 CrysAlis171 .NET)
(compiled Aug 13 2014,18:06:01)
;
_computing_data_collection
;
CrysAlisPro, Agilent Technologies,
Version 1.171.37.35 (release 13-08-2014 CrysAlis171 .NET)
(compiled Aug 13 2014,18:06:01)
;
_computing_data_reduction
;
CrysAlisPro, Agilent Technologies,
Version 1.171.37.35 (release 13-08-2014 CrysAlis171 .NET)
(compiled Aug 13 2014,18:06:01)
;
_computing_molecular_graphics 'Olex2 (Dolomanov et al., 2009)'
_computing_publication_material 'Olex2 (Dolomanov et al., 2009)'
_computing_structure_refinement 'ShelXL (Sheldrick, 2015)'
_computing_structure_solution 'ShelXS (Sheldrick, 2008)'
_diffrn_ambient_temperature 293(2)
_diffrn_detector 'CCD plate'
_diffrn_detector_area_resol_mean 16.2312
_diffrn_detector_type Eos
_diffrn_measured_fraction_theta_full 1.000
_diffrn_measured_fraction_theta_max 1.000
_diffrn_measurement_details
;
#__ type_ start__ end____ width___ exp.time_
  1 omega  -97.00  -51.00   1.0000    1.0000
omega____ theta____ kappa____ phi______ frames
    -      -33.5000  -77.0000  -30.0000 46

#__ type_ start__ end____ width___ exp.time_
  2 omega  -12.00   24.00   1.0000    1.0000
omega____ theta____ kappa____ phi______ frames
    -      -33.5000   77.0000 -150.0000 36

#__ type_ start__ end____ width___ exp.time_
  3 omega  -24.00   12.00   1.0000    1.0000
omega____ theta____ kappa____ phi______ frames
    -      -33.5000   37.0000 -150.0000 36

#__ type_ start__ end____ width___ exp.time_
  4 omega  -62.00  -37.00   1.0000    1.0000
omega____ theta____ kappa____ phi______ frames
    -      -33.5000   77.0000 -150.0000 25

#__ type_ start__ end____ width___ exp.time_
  5 omega -107.00  -63.00   1.0000    1.0000
omega____ theta____ kappa____ phi______ frames
    -      -33.5000  178.0000 -150.0000 44

#__ type_ start__ end____ width___ exp.time_
  6 omega   75.00  104.00   1.0000    1.0000
omega____ theta____ kappa____ phi______ frames
    -       36.4734   57.0000  -90.0000 29

#__ type_ start__ end____ width___ exp.time_
  7 omega   21.00   71.00   1.0000    1.0000
omega____ theta____ kappa____ phi______ frames
    -       36.4734   57.0000  -90.0000 50

#__ type_ start__ end____ width___ exp.time_
  8 omega   75.00  102.00   1.0000    1.0000
omega____ theta____ kappa____ phi______ frames
    -       36.4734   37.0000   30.0000 27

#__ type_ start__ end____ width___ exp.time_
  9 omega   70.00   96.00   1.0000    1.0000
omega____ theta____ kappa____ phi______ frames
    -       36.4734  178.0000  -60.0000 26

#__ type_ start__ end____ width___ exp.time_
 10 omega   19.00   59.00   1.0000    1.0000
omega____ theta____ kappa____ phi______ frames
    -       36.4734   57.0000   90.0000 40

#__ type_ start__ end____ width___ exp.time_
 11 omega   77.00  102.00   1.0000    1.0000
omega____ theta____ kappa____ phi______ frames
    -       36.4734   57.0000   90.0000 25

#__ type_ start__ end____ width___ exp.time_
 12 omega   14.00   51.00   1.0000    1.0000
omega____ theta____ kappa____ phi______ frames
    -       36.4734   37.0000   30.0000 37

#__ type_ start__ end____ width___ exp.time_
 13 omega   58.00   92.00   1.0000    1.0000
omega____ theta____ kappa____ phi______ frames
    -       36.4734  178.0000   60.0000 34

#__ type_ start__ end____ width___ exp.time_
 14 omega   27.00   68.00   1.0000    1.0000
omega____ theta____ kappa____ phi______ frames
    -       36.4734 -108.0000   40.0000 41

#__ type_ start__ end____ width___ exp.time_
 15 omega   84.00  168.00   1.0000    5.0000
omega____ theta____ kappa____ phi______ frames
    -      108.0000   30.0000  -90.0000 84

#__ type_ start__ end____ width___ exp.time_
 16 omega   39.00   86.00   1.0000    5.0000
omega____ theta____ kappa____ phi______ frames
    -      108.0000  -45.0000  -60.0000 47

#__ type_ start__ end____ width___ exp.time_
 17 omega   40.00   97.00   1.0000    5.0000
omega____ theta____ kappa____ phi______ frames
    -      108.0000  -45.0000 -120.0000 57

#__ type_ start__ end____ width___ exp.time_
 18 omega   50.00   95.00   1.0000    5.0000
omega____ theta____ kappa____ phi______ frames
    -      108.0000  -45.0000    0.0000 45

#__ type_ start__ end____ width___ exp.time_
 19 omega   55.00   81.00   1.0000    5.0000
omega____ theta____ kappa____ phi______ frames
    -      108.0000 -111.0000  150.0000 26

#__ type_ start__ end____ width___ exp.time_
 20 omega   42.00  106.00   1.0000    5.0000
omega____ theta____ kappa____ phi______ frames
    -      108.0000  -77.0000 -180.0000 64

#__ type_ start__ end____ width___ exp.time_
 21 omega   47.00  109.00   1.0000    5.0000
omega____ theta____ kappa____ phi______ frames
    -      108.0000  -94.0000   30.0000 62

#__ type_ start__ end____ width___ exp.time_
 22 omega  127.00  175.00   1.0000    5.0000
omega____ theta____ kappa____ phi______ frames
    -      108.0000    0.0000 -120.0000 48

#__ type_ start__ end____ width___ exp.time_
 23 omega   64.00   89.00   1.0000    5.0000
omega____ theta____ kappa____ phi______ frames
    -      108.0000  -30.0000  120.0000 25

#__ type_ start__ end____ width___ exp.time_
 24 omega   37.00  109.00   1.0000    5.0000
omega____ theta____ kappa____ phi______ frames
    -      108.0000    0.0000 -120.0000 72
;
_diffrn_measurement_device 'four-circle diffractometer'
_diffrn_measurement_device_type 'Xcalibur, Eos, Gemini'
_diffrn_measurement_method '\w scans'
_diffrn_orient_matrix_UB_11 -0.1104114000
_diffrn_orient_matrix_UB_12 -0.0228874000
_diffrn_orient_matrix_UB_13 -0.0011615000
_diffrn_orient_matrix_UB_21 -0.0239554000
_diffrn_orient_matrix_UB_22 -0.0252415000
_diffrn_orient_matrix_UB_23 -0.0927358000
_diffrn_orient_matrix_UB_31 0.0286620000
_diffrn_orient_matrix_UB_32 -0.1090074000
_diffrn_orient_matrix_UB_33 0.0216845000
_diffrn_radiation_monochromator graphite
_diffrn_radiation_probe x-ray
_diffrn_radiation_type CuK\a
_diffrn_radiation_wavelength 1.54184
_diffrn_reflns_av_R_equivalents 0.0292
_diffrn_reflns_av_unetI/netI 0.0331
_diffrn_reflns_Laue_measured_fraction_full 1.000
_diffrn_reflns_Laue_measured_fraction_max 1.000
_diffrn_reflns_limit_h_max 16
_diffrn_reflns_limit_h_min -16
_diffrn_reflns_limit_k_max 10
_diffrn_reflns_limit_k_min -16
_diffrn_reflns_limit_l_max 19
_diffrn_reflns_limit_l_min -20
_diffrn_reflns_number 12394
_diffrn_reflns_point_group_measured_fraction_full 1.000
_diffrn_reflns_point_group_measured_fraction_max 1.000
_diffrn_reflns_theta_full 67.079
_diffrn_reflns_theta_max 67.079
_diffrn_reflns_theta_min 3.709
_diffrn_source 'Enhance (Cu) X-ray Source'
_exptl_absorpt_coefficient_mu 0.661
_exptl_absorpt_correction_T_max 1.00000
_exptl_absorpt_correction_T_min 0.97339
_exptl_absorpt_correction_type multi-scan
_exptl_absorpt_process_details
;
CrysAlisPro, Agilent Technologies,
Version 1.171.37.35 (release 13-08-2014 CrysAlis171 .NET)
(compiled Aug 13 2014,18:06:01)
Empirical absorption correction using spherical harmonics,
 implemented in SCALE3 ABSPACK scaling algorithm.
;
_exptl_crystal_colour yellow
_exptl_crystal_colour_primary yellow
_exptl_crystal_density_diffrn 1.218
_exptl_crystal_description prism
_exptl_crystal_F_000 1160
_exptl_crystal_size_max 0.5
_exptl_crystal_size_mid 0.21
_exptl_crystal_size_min 0.1
_refine_diff_density_max 0.199
_refine_diff_density_min -0.145
_refine_diff_density_rms 0.037
_refine_ls_extinction_coef 0.00237(18)
_refine_ls_extinction_expression Fc^*^=kFc[1+0.001xFc^2^\l^3^/sin(2\q)]^-1/4^
_refine_ls_extinction_method 'SHELXL-2014/7 (Sheldrick 2014'
_refine_ls_goodness_of_fit_ref 1.028
_refine_ls_hydrogen_treatment mixed
_refine_ls_matrix_type full
_refine_ls_number_parameters 381
_refine_ls_number_reflns 5348
_refine_ls_number_restraints 0
_refine_ls_restrained_S_all 1.028
_refine_ls_R_factor_all 0.0576
_refine_ls_R_factor_gt 0.0456
_refine_ls_shift/su_max 0.000
_refine_ls_shift/su_mean 0.000
_refine_ls_structure_factor_coef Fsqd
_refine_ls_weighting_details 'w=1/[\s^2^(Fo^2^)+(0.0618P)^2^+0.5744P] where P=(Fo^2^+2Fc^2^)/3'
_refine_ls_weighting_scheme calc
_refine_ls_wR_factor_gt 0.1176
_refine_ls_wR_factor_ref 0.1291
_reflns_Friedel_coverage 0.000
_reflns_number_gt 4274
_reflns_number_total 5348
_reflns_threshold_expression 'I > 2\s(I)'
_cod_data_source_file d0cc07116a2.cif
_cod_data_source_block 201905123
_cod_depositor_comments 'Adding full bibliography for 7127503.cif.'
_cod_original_cell_volume 2992.81(12)
_cod_database_code 7127503
_shelx_shelxl_version_number 2014/7
_chemical_oxdiff_formula C20H20N4O4
_shelx_space_group_comment
;
The symmetry employed for this shelxl refinement is uniquely defined
by the following loop, which should always be used as a source of
symmetry information in preference to the above space-group names.
They are only intended as comments.
;
_shelx_estimated_absorpt_t_max 0.937
_shelx_estimated_absorpt_t_min 0.734
_reflns_odcompleteness_completeness 99.96
_reflns_odcompleteness_iscentric 1
_reflns_odcompleteness_theta 66.97
_olex2_refinement_description
;
1. Fixed Uiso
 At 1.2 times of:
  All C(H) groups
 At 1.5 times of:
  All C(H,H,H) groups
2.a Aromatic/amide H refined with riding coordinates:
 C1(H1), C2(H2), C3(H3), C4(H4), C7(H7), C8(H8), C13(H13), C14(H14), C15(H15),
 C16(H16), C17(H17), C20(H20), C22(H22)
2.b Idealised Me refined as rotating group:
 C27(H27A,H27B,H27C), C28(H28A,H28B,H28C), C29(H29A,H29B,H29C), C32(H32A,H32B,
 H32C), C33(H33A,H33B,H33C), C34(H34A,H34B,H34C)
;
_olex2_submission_special_instructions 'No special instructions were received'

loop_
_space_group_symop_operation_xyz
'x, y, z'
'-x+1/2, y+1/2, -z+1/2'
'-x, -y, -z'
'x-1/2, -y-1/2, z-1/2'

loop_
_atom_site_label
_atom_site_type_symbol
_atom_site_fract_x
_atom_site_fract_y
_atom_site_fract_z
_atom_site_U_iso_or_equiv
_atom_site_adp_type
_atom_site_occupancy
_atom_site_site_symmetry_order
_atom_site_calc_flag
_atom_site_refinement_flags_posn
_atom_site_refinement_flags_adp
_atom_site_refinement_flags_occupancy
_atom_site_disorder_assembly
_atom_site_disorder_group
C1 C 0.25845(17) 0.39129(16) 0.54062(13) 0.0571(5) Uani 1 1 d . . . . .
H1 H 0.2574 0.4527 0.5656 0.068 Uiso 1 1 calc R . . . .
C2 C 0.21131(19) 0.31225(17) 0.56531(14) 0.0651(6) Uani 1 1 d . . . . .
H2 H 0.1783 0.3198 0.6066 0.078 Uiso 1 1 calc R . . . .
C3 C 0.21328(17) 0.22064(16) 0.52814(14) 0.0599(5) Uani 1 1 d . . . . .
H3 H 0.1817 0.1667 0.5451 0.072 Uiso 1 1 calc R . . . .
C4 C 0.26134(15) 0.20841(14) 0.46645(12) 0.0496(4) Uani 1 1 d . . . . .
H4 H 0.2622 0.1464 0.4424 0.059 Uiso 1 1 calc R . . . .
C5 C 0.30858(12) 0.28844(13) 0.44010(10) 0.0393(4) Uani 1 1 d . . . . .
C6 C 0.30830(14) 0.38154(13) 0.47837(11) 0.0447(4) Uani 1 1 d . . . . .
C7 C 0.36211(15) 0.46386(14) 0.45607(12) 0.0493(4) Uani 1 1 d . . . . .
H7 H 0.3578 0.5260 0.4789 0.059 Uiso 1 1 calc R . . . .
C8 C 0.41826(14) 0.45206(13) 0.40281(12) 0.0456(4) Uani 1 1 d . . . . .
H8 H 0.4557 0.5051 0.3913 0.055 Uiso 1 1 calc R . . . .
C9 C 0.42121(12) 0.35871(12) 0.36347(10) 0.0378(4) Uani 1 1 d . . . . .
C10 C 0.37555(12) 0.20045(12) 0.33126(10) 0.0380(4) Uani 1 1 d . . . . .
C11 C 0.31647(13) 0.10627(13) 0.31744(11) 0.0406(4) Uani 1 1 d . . . . .
C12 C 0.37413(14) 0.01178(12) 0.32771(11) 0.0422(4) Uani 1 1 d . . . . .
C13 C 0.33073(16) -0.07190(14) 0.28429(13) 0.0539(5) Uani 1 1 d . . . . .
H13 H 0.2663 -0.0680 0.2481 0.065 Uiso 1 1 calc R . . . .
C14 C 0.3823(2) -0.16052(16) 0.29433(17) 0.0701(6) Uani 1 1 d . . . . .
H14 H 0.3533 -0.2159 0.2642 0.084 Uiso 1 1 calc R . . . .
C15 C 0.4766(2) -0.16711(18) 0.34885(19) 0.0800(8) Uani 1 1 d . . . . .
H15 H 0.5108 -0.2274 0.3564 0.096 Uiso 1 1 calc R . . . .
C16 C 0.5209(2) -0.08459(19) 0.39251(17) 0.0776(7) Uani 1 1 d . . . . .
H16 H 0.5849 -0.0893 0.4292 0.093 Uiso 1 1 calc R . . . .
C17 C 0.47017(17) 0.00500(16) 0.38176(13) 0.0578(5) Uani 1 1 d . . . . .
H17 H 0.5004 0.0607 0.4107 0.069 Uiso 1 1 calc R . . . .
C18 C 0.64613(13) 0.37516(13) 0.29012(11) 0.0414(4) Uani 1 1 d . . . . .
C19 C 0.70754(14) 0.44198(14) 0.26321(12) 0.0493(4) Uani 1 1 d . . . . .
C20 C 0.66574(15) 0.53066(15) 0.22771(13) 0.0527(5) Uani 1 1 d . . . . .
H20 H 0.7071 0.5762 0.2109 0.063 Uiso 1 1 calc R . . . .
C21 C 0.56435(15) 0.55343(13) 0.21657(11) 0.0468(4) Uani 1 1 d . . . . .
C22 C 0.50359(13) 0.48345(13) 0.24078(11) 0.0426(4) Uani 1 1 d . . . . .
H22 H 0.4349 0.4963 0.2318 0.051 Uiso 1 1 calc R . . . .
C23 C 0.54296(12) 0.39460(12) 0.27806(10) 0.0381(4) Uani 1 1 d . . . . .
C24 C 0.47540(12) 0.32740(12) 0.30902(10) 0.0378(4) Uani 1 1 d . . . . .
C25 C 0.44627(12) 0.22797(12) 0.28906(10) 0.0375(4) Uani 1 1 d . . . . .
C26 C 0.47596(13) 0.16486(12) 0.22711(10) 0.0399(4) Uani 1 1 d . . . . .
C27 C 0.42014(17) 0.03983(16) 0.12630(13) 0.0579(5) Uani 1 1 d . . . . .
H27A H 0.4399 -0.0216 0.1549 0.087 Uiso 1 1 calc GR . . . .
H27B H 0.4741 0.0636 0.1049 0.087 Uiso 1 1 calc GR . . . .
H27C H 0.3607 0.0295 0.0815 0.087 Uiso 1 1 calc GR . . . .
C28 C 0.81793(17) 0.41968(19) 0.27192(19) 0.0761(7) Uani 1 1 d . . . . .
H28A H 0.8538 0.4175 0.3295 0.114 Uiso 1 1 calc GR . . . .
H28B H 0.8462 0.4706 0.2450 0.114 Uiso 1 1 calc GR . . . .
H28C H 0.8238 0.3568 0.2469 0.114 Uiso 1 1 calc GR . . . .
C29 C 0.52104(19) 0.65072(16) 0.17961(16) 0.0656(6) Uani 1 1 d . . . . .
H29A H 0.4742 0.6392 0.1266 0.098 Uiso 1 1 calc GR . . . .
H29B H 0.5747 0.6929 0.1731 0.098 Uiso 1 1 calc GR . . . .
H29C H 0.4865 0.6822 0.2155 0.098 Uiso 1 1 calc GR . . . .
C30 C 0.74791(14) 0.28156(13) 0.40726(11) 0.0442(4) Uani 1 1 d . . . . .
C31 C 0.82595(19) 0.15726(16) 0.51166(13) 0.0627(6) Uani 1 1 d . . . . .
C32 C 0.8291(3) 0.04512(19) 0.50371(19) 0.1103(13) Uani 1 1 d . . . . .
H32A H 0.7613 0.0196 0.4878 0.165 Uiso 1 1 calc GR . . . .
H32B H 0.8649 0.0170 0.5558 0.165 Uiso 1 1 calc GR . . . .
H32C H 0.8630 0.0280 0.4625 0.165 Uiso 1 1 calc GR . . . .
C33 C 0.93195(19) 0.1986(2) 0.53556(15) 0.0755(7) Uani 1 1 d . . . . .
H33A H 0.9679 0.1754 0.4974 0.113 Uiso 1 1 calc GR . . . .
H33B H 0.9663 0.1770 0.5904 0.113 Uiso 1 1 calc GR . . . .
H33C H 0.9291 0.2697 0.5341 0.113 Uiso 1 1 calc GR . . . .
C34 C 0.7666(2) 0.1894(3) 0.57048(17) 0.0928(9) Uani 1 1 d . . . . .
H34A H 0.7628 0.2605 0.5709 0.139 Uiso 1 1 calc GR . . . .
H34B H 0.7996 0.1660 0.6251 0.139 Uiso 1 1 calc GR . . . .
H34C H 0.6996 0.1622 0.5531 0.139 Uiso 1 1 calc GR . . . .
N1 N 0.36091(10) 0.28044(10) 0.37776(8) 0.0369(3) Uani 1 1 d . . . . .
N2 N 0.68826(11) 0.28534(11) 0.32925(10) 0.0435(3) Uani 1 1 d . . . . .
H2A H 0.6672(15) 0.2304(15) 0.3060(12) 0.044(5) Uiso 1 1 d . . . . .
O1 O 0.22455(10) 0.10735(10) 0.29693(10) 0.0597(4) Uani 1 1 d . . . . .
O2 O 0.55927(10) 0.16148(11) 0.21655(9) 0.0604(4) Uani 1 1 d . . . . .
O3 O 0.39870(9) 0.11222(9) 0.18299(7) 0.0470(3) Uani 1 1 d . . . . .
O4 O 0.77622(13) 0.35256(10) 0.45123(9) 0.0665(4) Uani 1 1 d . . . . .
O5 O 0.77244(11) 0.18626(9) 0.42674(8) 0.0548(4) Uani 1 1 d . . . . .

loop_
_atom_site_aniso_label
_atom_site_aniso_U_11
_atom_site_aniso_U_22
_atom_site_aniso_U_33
_atom_site_aniso_U_23
_atom_site_aniso_U_13
_atom_site_aniso_U_12
C1 0.0657(13) 0.0496(11) 0.0620(12) -0.0075(9) 0.0276(10) 0.0058(9)
C2 0.0765(15) 0.0649(13) 0.0666(13) -0.0004(11) 0.0412(12) 0.0069(11)
C3 0.0656(13) 0.0529(12) 0.0713(13) 0.0058(10) 0.0359(11) -0.0005(10)
C4 0.0509(10) 0.0416(10) 0.0603(11) 0.0001(8) 0.0219(9) -0.0009(8)
C5 0.0348(8) 0.0384(9) 0.0447(9) 0.0003(7) 0.0106(7) 0.0027(7)
C6 0.0434(9) 0.0413(9) 0.0492(9) -0.0030(7) 0.0121(7) 0.0042(7)
C7 0.0565(11) 0.0359(9) 0.0564(10) -0.0103(8) 0.0165(9) -0.0020(8)
C8 0.0462(9) 0.0348(9) 0.0552(10) -0.0057(7) 0.0126(8) -0.0079(7)
C9 0.0338(8) 0.0326(8) 0.0445(8) -0.0004(7) 0.0060(6) -0.0021(6)
C10 0.0361(8) 0.0315(8) 0.0465(9) -0.0020(7) 0.0109(7) -0.0008(6)
C11 0.0376(9) 0.0379(9) 0.0476(9) -0.0031(7) 0.0134(7) -0.0060(7)
C12 0.0479(9) 0.0343(9) 0.0481(9) -0.0011(7) 0.0195(7) -0.0041(7)
C13 0.0576(11) 0.0412(10) 0.0668(12) -0.0092(9) 0.0231(9) -0.0085(9)
C14 0.0892(17) 0.0392(11) 0.0907(16) -0.0146(11) 0.0397(14) -0.0034(11)
C15 0.098(2) 0.0464(13) 0.1028(19) 0.0060(12) 0.0393(16) 0.0229(13)
C16 0.0704(15) 0.0681(15) 0.0861(16) 0.0075(13) 0.0065(13) 0.0210(12)
C17 0.0595(12) 0.0484(11) 0.0608(11) -0.0016(9) 0.0078(9) 0.0040(9)
C18 0.0399(9) 0.0361(9) 0.0475(9) -0.0012(7) 0.0103(7) -0.0013(7)
C19 0.0421(10) 0.0479(10) 0.0603(11) 0.0035(8) 0.0178(8) -0.0043(8)
C20 0.0519(11) 0.0469(10) 0.0639(11) 0.0068(9) 0.0235(9) -0.0107(8)
C21 0.0547(11) 0.0380(9) 0.0504(9) 0.0026(7) 0.0186(8) -0.0007(8)
C22 0.0394(9) 0.0405(9) 0.0486(9) 0.0014(7) 0.0129(7) 0.0012(7)
C23 0.0376(8) 0.0341(8) 0.0427(8) -0.0022(6) 0.0107(7) -0.0032(7)
C24 0.0344(8) 0.0343(8) 0.0431(8) 0.0002(7) 0.0073(6) -0.0015(6)
C25 0.0350(8) 0.0340(8) 0.0427(8) -0.0013(6) 0.0093(7) -0.0008(6)
C26 0.0416(9) 0.0354(9) 0.0423(8) -0.0012(7) 0.0108(7) -0.0019(7)
C27 0.0665(13) 0.0507(11) 0.0531(11) -0.0164(9) 0.0099(9) -0.0054(9)
C28 0.0450(11) 0.0754(16) 0.113(2) 0.0198(15) 0.0297(12) -0.0032(11)
C29 0.0763(15) 0.0468(12) 0.0801(15) 0.0187(10) 0.0319(12) 0.0054(10)
C30 0.0468(10) 0.0346(9) 0.0506(10) -0.0030(7) 0.0120(8) -0.0005(7)
C31 0.0831(15) 0.0501(12) 0.0480(10) 0.0085(9) 0.0057(10) -0.0032(11)
C32 0.167(3) 0.0506(15) 0.0844(19) 0.0190(13) -0.017(2) -0.0001(17)
C33 0.0705(15) 0.0866(17) 0.0608(13) 0.0007(12) 0.0026(11) 0.0076(13)
C34 0.095(2) 0.121(3) 0.0659(15) 0.0083(16) 0.0290(14) -0.0225(19)
N1 0.0336(7) 0.0317(7) 0.0458(7) -0.0015(6) 0.0110(6) -0.0010(5)
N2 0.0388(8) 0.0342(8) 0.0533(8) -0.0022(6) 0.0049(6) -0.0019(6)
O1 0.0392(7) 0.0476(8) 0.0915(10) -0.0101(7) 0.0161(7) -0.0067(6)
O2 0.0456(7) 0.0680(9) 0.0725(9) -0.0285(7) 0.0241(7) -0.0091(6)
O3 0.0462(7) 0.0471(7) 0.0461(6) -0.0085(5) 0.0094(5) -0.0066(5)
O4 0.0860(11) 0.0402(7) 0.0616(8) -0.0098(6) -0.0006(8) -0.0008(7)
O5 0.0720(9) 0.0368(7) 0.0480(7) -0.0002(5) 0.0029(6) 0.0030(6)

loop_
_atom_type_symbol
_atom_type_description
_atom_type_scat_dispersion_real
_atom_type_scat_dispersion_imag
_atom_type_scat_source
C C 0.0181 0.0091 'International Tables Vol C Tables 4.2.6.8 and 6.1.1.4'
H H 0.0000 0.0000 'International Tables Vol C Tables 4.2.6.8 and 6.1.1.4'
N N 0.0311 0.0180 'International Tables Vol C Tables 4.2.6.8 and 6.1.1.4'
O O 0.0492 0.0322 'International Tables Vol C Tables 4.2.6.8 and 6.1.1.4'

loop_
_geom_angle_atom_site_label_1
_geom_angle_atom_site_label_2
_geom_angle_atom_site_label_3
_geom_angle
_geom_angle_site_symmetry_1
_geom_angle_site_symmetry_3
_geom_angle_publ_flag
C2 C1 H1 119.4 . . ?
C2 C1 C6 121.22(19) . . ?
C6 C1 H1 119.4 . . ?
C1 C2 H2 120.3 . . ?
C1 C2 C3 119.35(19) . . ?
C3 C2 H2 120.3 . . ?
C2 C3 H3 119.5 . . ?
C4 C3 C2 121.0(2) . . ?
C4 C3 H3 119.5 . . ?
C3 C4 H4 119.9 . . ?
C3 C4 C5 120.23(18) . . ?
C5 C4 H4 119.9 . . ?
C4 C5 C6 119.18(17) . . ?
C4 C5 N1 123.02(16) . . ?
C6 C5 N1 117.75(15) . . ?
C1 C6 C5 119.00(18) . . ?
C1 C6 C7 120.63(17) . . ?
C5 C6 C7 120.32(17) . . ?
C6 C7 H7 119.7 . . ?
C8 C7 C6 120.69(16) . . ?
C8 C7 H7 119.7 . . ?
C7 C8 H8 119.8 . . ?
C7 C8 C9 120.49(17) . . ?
C9 C8 H8 119.8 . . ?
C24 C9 C8 131.23(16) . . ?
C24 C9 N1 109.15(14) . . ?
N1 C9 C8 119.62(15) . . ?
C25 C10 C11 124.76(15) . . ?
N1 C10 C11 126.85(15) . . ?
N1 C10 C25 107.81(14) . . ?
C12 C11 C10 117.54(14) . . ?
O1 C11 C10 120.90(16) . . ?
O1 C11 C12 121.54(16) . . ?
C13 C12 C11 119.76(17) . . ?
C13 C12 C17 119.22(18) . . ?
C17 C12 C11 121.00(16) . . ?
C12 C13 H13 119.7 . . ?
C14 C13 C12 120.5(2) . . ?
C14 C13 H13 119.7 . . ?
C13 C14 H14 120.0 . . ?
C15 C14 C13 120.0(2) . . ?
C15 C14 H14 120.0 . . ?
C14 C15 H15 119.9 . . ?
C14 C15 C16 120.2(2) . . ?
C16 C15 H15 119.9 . . ?
C15 C16 H16 120.0 . . ?
C15 C16 C17 120.1(2) . . ?
C17 C16 H16 120.0 . . ?
C12 C17 H17 120.0 . . ?
C16 C17 C12 120.0(2) . . ?
C16 C17 H17 120.0 . . ?
C19 C18 C23 120.61(17) . . ?
C19 C18 N2 119.68(16) . . ?
C23 C18 N2 119.70(15) . . ?
C18 C19 C20 118.77(17) . . ?
C18 C19 C28 121.22(18) . . ?
C20 C19 C28 120.01(18) . . ?
C19 C20 H20 118.9 . . ?
C21 C20 C19 122.14(17) . . ?
C21 C20 H20 118.9 . . ?
C20 C21 C22 117.93(17) . . ?
C20 C21 C29 121.32(18) . . ?
C22 C21 C29 120.75(18) . . ?
C21 C22 H22 119.2 . . ?
C21 C22 C23 121.67(17) . . ?
C23 C22 H22 119.2 . . ?
C18 C23 C24 122.43(15) . . ?
C22 C23 C18 118.80(16) . . ?
C22 C23 C24 118.62(15) . . ?
C9 C24 C23 122.56(15) . . ?
C9 C24 C25 106.09(14) . . ?
C25 C24 C23 131.22(15) . . ?
C10 C25 C24 108.83(15) . . ?
C10 C25 C26 124.19(15) . . ?
C24 C25 C26 126.68(15) . . ?
O2 C26 C25 125.11(16) . . ?
O2 C26 O3 123.12(16) . . ?
O3 C26 C25 111.76(15) . . ?
H27A C27 H27B 109.5 . . ?
H27A C27 H27C 109.5 . . ?
H27B C27 H27C 109.5 . . ?
O3 C27 H27A 109.5 . . ?
O3 C27 H27B 109.5 . . ?
O3 C27 H27C 109.5 . . ?
C19 C28 H28A 109.5 . . ?
C19 C28 H28B 109.5 . . ?
C19 C28 H28C 109.5 . . ?
H28A C28 H28B 109.5 . . ?
H28A C28 H28C 109.5 . . ?
H28B C28 H28C 109.5 . . ?
C21 C29 H29A 109.5 . . ?
C21 C29 H29B 109.5 . . ?
C21 C29 H29C 109.5 . . ?
H29A C29 H29B 109.5 . . ?
H29A C29 H29C 109.5 . . ?
H29B C29 H29C 109.5 . . ?
N2 C30 O5 108.64(15) . . ?
O4 C30 N2 125.21(17) . . ?
O4 C30 O5 126.13(17) . . ?
C33 C31 C32 110.1(3) . . ?
C34 C31 C32 112.2(3) . . ?
C34 C31 C33 111.8(2) . . ?
O5 C31 C32 101.42(18) . . ?
O5 C31 C33 110.79(18) . . ?
O5 C31 C34 110.0(2) . . ?
C31 C32 H32A 109.5 . . ?
C31 C32 H32B 109.5 . . ?
C31 C32 H32C 109.5 . . ?
H32A C32 H32B 109.5 . . ?
H32A C32 H32C 109.5 . . ?
H32B C32 H32C 109.5 . . ?
C31 C33 H33A 109.5 . . ?
C31 C33 H33B 109.5 . . ?
C31 C33 H33C 109.5 . . ?
H33A C33 H33B 109.5 . . ?
H33A C33 H33C 109.5 . . ?
H33B C33 H33C 109.5 . . ?
C31 C34 H34A 109.5 . . ?
C31 C34 H34B 109.5 . . ?
C31 C34 H34C 109.5 . . ?
H34A C34 H34B 109.5 . . ?
H34A C34 H34C 109.5 . . ?
H34B C34 H34C 109.5 . . ?
C9 N1 C5 120.41(14) . . ?
C10 N1 C5 130.91(14) . . ?
C10 N1 C9 108.11(14) . . ?
C18 N2 H2A 118.9(13) . . ?
C30 N2 C18 123.13(15) . . ?
C30 N2 H2A 117.1(13) . . ?
C26 O3 C27 117.13(15) . . ?
C30 O5 C31 121.11(15) . . ?

loop_
_geom_bond_atom_site_label_1
_geom_bond_atom_site_label_2
_geom_bond_distance
_geom_bond_site_symmetry_2
_geom_bond_publ_flag
C1 H1 0.9300 . ?
C1 C2 1.368(3) . ?
C1 C6 1.400(3) . ?
C2 H2 0.9300 . ?
C2 C3 1.388(3) . ?
C3 H3 0.9300 . ?
C3 C4 1.378(3) . ?
C4 H4 0.9300 . ?
C4 C5 1.391(3) . ?
C5 C6 1.411(2) . ?
C5 N1 1.423(2) . ?
C6 C7 1.437(3) . ?
C7 H7 0.9300 . ?
C7 C8 1.337(3) . ?
C8 H8 0.9300 . ?
C8 C9 1.427(2) . ?
C9 C24 1.389(2) . ?
C9 N1 1.401(2) . ?
C10 C11 1.491(2) . ?
C10 C25 1.396(2) . ?
C10 N1 1.378(2) . ?
C11 C12 1.485(2) . ?
C11 O1 1.215(2) . ?
C12 C13 1.388(3) . ?
C12 C17 1.388(3) . ?
C13 H13 0.9300 . ?
C13 C14 1.376(3) . ?
C14 H14 0.9300 . ?
C14 C15 1.373(4) . ?
C15 H15 0.9300 . ?
C15 C16 1.381(4) . ?
C16 H16 0.9300 . ?
C16 C17 1.382(3) . ?
C17 H17 0.9300 . ?
C18 C19 1.389(3) . ?
C18 C23 1.400(2) . ?
C18 N2 1.425(2) . ?
C19 C20 1.390(3) . ?
C19 C28 1.512(3) . ?
C20 H20 0.9300 . ?
C20 C21 1.387(3) . ?
C21 C22 1.390(3) . ?
C21 C29 1.504(3) . ?
C22 H22 0.9300 . ?
C22 C23 1.392(2) . ?
C23 C24 1.486(2) . ?
C24 C25 1.414(2) . ?
C25 C26 1.483(2) . ?
C26 O2 1.203(2) . ?
C26 O3 1.325(2) . ?
C27 H27A 0.9600 . ?
C27 H27B 0.9600 . ?
C27 H27C 0.9600 . ?
C27 O3 1.447(2) . ?
C28 H28A 0.9600 . ?
C28 H28B 0.9600 . ?
C28 H28C 0.9600 . ?
C29 H29A 0.9600 . ?
C29 H29B 0.9600 . ?
C29 H29C 0.9600 . ?
C30 N2 1.347(2) . ?
C30 O4 1.208(2) . ?
C30 O5 1.347(2) . ?
C31 C32 1.520(3) . ?
C31 C33 1.508(3) . ?
C31 C34 1.502(4) . ?
C31 O5 1.471(2) . ?
C32 H32A 0.9600 . ?
C32 H32B 0.9600 . ?
C32 H32C 0.9600 . ?
C33 H33A 0.9600 . ?
C33 H33B 0.9600 . ?
C33 H33C 0.9600 . ?
C34 H34A 0.9600 . ?
C34 H34B 0.9600 . ?
C34 H34C 0.9600 . ?
N2 H2A 0.85(2) . ?

loop_
_geom_hbond_atom_site_label_D
_geom_hbond_atom_site_label_H
_geom_hbond_atom_site_label_A
_geom_hbond_distance_DH
_geom_hbond_distance_HA
_geom_hbond_distance_DA
_geom_hbond_angle_DHA
_geom_hbond_site_symmetry_A
N2 H2A O2 0.85(2) 2.03(2) 2.777(2) 145.9(18) .

loop_
_geom_torsion_atom_site_label_1
_geom_torsion_atom_site_label_2
_geom_torsion_atom_site_label_3
_geom_torsion_atom_site_label_4
_geom_torsion
_geom_torsion_site_symmetry_1
_geom_torsion_site_symmetry_2
_geom_torsion_site_symmetry_3
_geom_torsion_site_symmetry_4
_geom_torsion_publ_flag
C1 C2 C3 C4 -0.5(4) . . . . ?
C1 C6 C7 C8 173.11(19) . . . . ?
C2 C1 C6 C5 0.7(3) . . . . ?
C2 C1 C6 C7 -176.7(2) . . . . ?
C2 C3 C4 C5 -0.3(3) . . . . ?
C3 C4 C5 C6 1.2(3) . . . . ?
C3 C4 C5 N1 178.91(18) . . . . ?
C4 C5 C6 C1 -1.4(3) . . . . ?
C4 C5 C6 C7 175.97(17) . . . . ?
C4 C5 N1 C9 -169.18(16) . . . . ?
C4 C5 N1 C10 1.1(3) . . . . ?
C5 C6 C7 C8 -4.2(3) . . . . ?
C6 C1 C2 C3 0.2(4) . . . . ?
C6 C5 N1 C9 8.5(2) . . . . ?
C6 C5 N1 C10 178.81(16) . . . . ?
C6 C7 C8 C9 3.6(3) . . . . ?
C7 C8 C9 C24 -177.50(18) . . . . ?
C7 C8 C9 N1 3.1(3) . . . . ?
C8 C9 C24 C23 -2.4(3) . . . . ?
C8 C9 C24 C25 -178.71(17) . . . . ?
C8 C9 N1 C5 -9.3(2) . . . . ?
C8 C9 N1 C10 178.38(15) . . . . ?
C9 C24 C25 C10 -0.04(18) . . . . ?
C9 C24 C25 C26 173.89(16) . . . . ?
C10 C11 C12 C13 -152.63(17) . . . . ?
C10 C11 C12 C17 29.0(3) . . . . ?
C10 C25 C26 O2 -145.54(19) . . . . ?
C10 C25 C26 O3 35.2(2) . . . . ?
C11 C10 C25 C24 171.14(15) . . . . ?
C11 C10 C25 C26 -3.0(3) . . . . ?
C11 C10 N1 C5 18.3(3) . . . . ?
C11 C10 N1 C9 -170.50(16) . . . . ?
C11 C12 C13 C14 -178.70(19) . . . . ?
C11 C12 C17 C16 177.7(2) . . . . ?
C12 C13 C14 C15 1.3(4) . . . . ?
C13 C12 C17 C16 -0.8(3) . . . . ?
C13 C14 C15 C16 -1.3(4) . . . . ?
C14 C15 C16 C17 0.3(4) . . . . ?
C15 C16 C17 C12 0.8(4) . . . . ?
C17 C12 C13 C14 -0.3(3) . . . . ?
C18 C19 C20 C21 -1.6(3) . . . . ?
C18 C23 C24 C9 121.49(19) . . . . ?
C18 C23 C24 C25 -63.2(3) . . . . ?
C19 C18 C23 C22 -1.8(3) . . . . ?
C19 C18 C23 C24 -177.30(17) . . . . ?
C19 C18 N2 C30 74.6(2) . . . . ?
C19 C20 C21 C22 -1.2(3) . . . . ?
C19 C20 C21 C29 178.7(2) . . . . ?
C20 C21 C22 C23 2.5(3) . . . . ?
C21 C22 C23 C18 -1.0(3) . . . . ?
C21 C22 C23 C24 174.64(16) . . . . ?
C22 C23 C24 C9 -54.0(2) . . . . ?
C22 C23 C24 C25 121.3(2) . . . . ?
C23 C18 C19 C20 3.1(3) . . . . ?
C23 C18 C19 C28 -176.9(2) . . . . ?
C23 C18 N2 C30 -106.3(2) . . . . ?
C23 C24 C25 C10 -175.92(16) . . . . ?
C23 C24 C25 C26 -2.0(3) . . . . ?
C24 C9 N1 C5 171.18(14) . . . . ?
C24 C9 N1 C10 -1.10(18) . . . . ?
C24 C25 C26 O2 41.4(3) . . . . ?
C24 C25 C26 O3 -137.86(17) . . . . ?
C25 C10 C11 C12 56.9(2) . . . . ?
C25 C10 C11 O1 -121.6(2) . . . . ?
C25 C10 N1 C5 -170.12(15) . . . . ?
C25 C10 N1 C9 1.05(18) . . . . ?
C25 C26 O3 C27 -173.67(15) . . . . ?
C28 C19 C20 C21 178.4(2) . . . . ?
C29 C21 C22 C23 -177.45(18) . . . . ?
C32 C31 O5 C30 176.0(2) . . . . ?
C33 C31 O5 C30 -67.1(3) . . . . ?
C34 C31 O5 C30 57.1(3) . . . . ?
N1 C5 C6 C1 -179.24(16) . . . . ?
N1 C5 C6 C7 -1.9(2) . . . . ?
N1 C9 C24 C23 177.01(14) . . . . ?
N1 C9 C24 C25 0.69(18) . . . . ?
N1 C10 C11 C12 -132.87(17) . . . . ?
N1 C10 C11 O1 48.6(3) . . . . ?
N1 C10 C25 C24 -0.63(19) . . . . ?
N1 C10 C25 C26 -174.75(15) . . . . ?
N2 C18 C19 C20 -177.85(17) . . . . ?
N2 C18 C19 C28 2.2(3) . . . . ?
N2 C18 C23 C22 179.08(16) . . . . ?
N2 C18 C23 C24 3.6(3) . . . . ?
N2 C30 O5 C31 -171.83(18) . . . . ?
O1 C11 C12 C13 25.9(3) . . . . ?
O1 C11 C12 C17 -152.5(2) . . . . ?
O2 C26 O3 C27 7.0(3) . . . . ?
O4 C30 N2 C18 -3.6(3) . . . . ?
O4 C30 O5 C31 9.8(3) . . . . ?
O5 C30 N2 C18 178.02(16) . . . . ?
